data_1526943
loop_
_publ_author_name
'Willett, R. D.'
'Vij, A.'
'Imhof, J. M.'
'Cleary, D. A.'

_publ_section_title
;
 Redetermination of the crystal structure of [Na~4~(H~2~O)~14~]SnS~4~: a
 compound containing a novel chain of aquated sodium ions
;
_journal_issue 6
_journal_name_full 'Journal of Chemical Crystallography'
_journal_page_first 405
_journal_page_last 410
_journal_paper_doi 10.1023/A:1009534006447
_journal_volume 30
_journal_year 2000
_chemical_formula_sum 'H28 Na4 O14 S4 Sn'
_chemical_name_systematic '(Na4 (H2 O)14) (Sn S4)'
_space_group_IT_number 9
_symmetry_space_group_name_Hall 'C -2yc'
_symmetry_space_group_name_H-M 'C 1 c 1'
_cell_angle_alpha 90
_cell_angle_beta 110.58
_cell_angle_gamma 90
_cell_formula_units_Z 4
_cell_length_a 8.621
_cell_length_b 23.543
_cell_length_c 11.358
_cell_volume 2158.151
_citation_journal_id_ASTM JCCYEV
_cod_data_source_file Willett_JCCYEV_2000_140.cif
_cod_data_source_block H28Na4O14S4Sn1
_cod_original_cell_volume 2158.15
_cod_original_formula_sum 'H28 Na4 O14 S4 Sn1'
_cod_database_code 1526943

loop_
_symmetry_equiv_pos_as_xyz
x,y,z
x,-y,z+1/2
x+1/2,y+1/2,z
x+1/2,-y+1/2,z+1/2

loop_
_atom_site_label
_atom_site_type_symbol
_atom_site_fract_x
_atom_site_fract_y
_atom_site_fract_z
_atom_site_occupancy
_atom_site_U_iso_or_equiv
_atom_site_attached_hydrogens
O13 O-2 0.4999 -0.0297 0.8766 1 0.0 2
S1 S-2 0.4376 0.2941 0.8614 1 0.0 0
S2 S-2 -0.0773 0.2936 -0.0668 1 0.0 0
O6 O-2 0.5949 0.1916 0.7472 1 0.0 2
O10 O-2 0.6124 0.0582 0.7042 1 0.0 2
O11 O-2 0.7593 0.0553 0.0823 1 0.0 2
S3 S-2 0.7198 0.405 0.0816 1 0.0 0
O3 O-2 0.0138 -0.0373 0.2382 1 0.0 2
O8 O-2 0.7707 0.1894 0.0469 1 0.0 2
O4 O-2 0.5841 0.1422 0.2301 1 0.0 2
O7 O-2 0.777 0.8579 0.0628 1 0.0 2
S4 S-2 0.6415 0.4063 0.7169 1 0.0 0
O9 O-2 0.1135 0.2097 0.7019 1 0.0 2
O5 O-2 0.747 0.2818 0.589 1 0.0 2
Na3 Na+1 0.8692 0.2048 0.7476 1 0.0 0
O1 O-2 0.4047 0.1217 -0.0996 1 0.0 2
Na1 Na+1 0.682 0.1141 0.8969 1 0.0 0
Na4 Na+1 0.7345 -0.0397 0.0704 1 0.0 0
O12 O-2 0.8697 -0.0305 -0.0813 1 0.0 2
O14 O-2 0.3271 0.0382 0.0463 1 0.0 2
O2 O-2 -0.0449 0.1229 0.8871 1 0.0 2
Na2 Na+1 0.492 0.2051 0.0431 1 0.0 0
Sn1 Sn+4 0.6797 0.3499 0.8955 1 0.0 0
